data_2203593
loop_
_publ_author_name
'Yi-Hang Wen'
'Jian Zhang'
'Zhao-Ji Li'
'Ye-Yan Qin'
'Yao Kang'
'Rui-Feng Hu'
'Jian-Kai Cheng'
'Yuan-Gen Yao'

_publ_section_title
Poly[diaqua(\m~6~-benzene-1,2,4,5-tetracarboxylato)(\m~6~-2,5-dicarboxybenzene-1,4-dicarboxylato)dilanthanum(III)]
_journal_issue 5
_journal_name_full 'Acta Crystallographica Section E'
_journal_page_first m535
_journal_page_last m537
_journal_paper_doi 10.1107/S1600536804007779
_journal_volume 60
_journal_year 2004
_chemical_formula_iupac '[La2 (C10 H2 O4) (C10 H4 O4) (H2 O)2]'
_chemical_formula_moiety 'C20 H10 La2 O18'
_chemical_formula_sum 'C20 H10 La2 O18'
_chemical_formula_weight 816.10
_chemical_name_systematic
;
Poly[diaqua(\m~6~-benzene-1,2,4,5-tetracarboxylato)(\m~6~-2,5-
dicarboxybenzene-1,4-dicarboxylato)dilanthanum(III)]
;
_space_group_IT_number 2
_symmetry_cell_setting triclinic
_symmetry_space_group_name_Hall '-P 1'
_symmetry_space_group_name_H-M 'P -1'
_atom_sites_solution_hydrogens geom
_atom_sites_solution_primary direct
_atom_sites_solution_secondary difmap
_audit_creation_method SHELXL-97
_cell_angle_alpha 88.518(2)
_cell_angle_beta 74.744(2)
_cell_angle_gamma 76.660(2)
_cell_formula_units_Z 1
_cell_length_a 6.4410(10)
_cell_length_b 9.4467(3)
_cell_length_c 9.63230(10)
_cell_measurement_reflns_used 2449
_cell_measurement_temperature 293(2)
_cell_measurement_theta_max 25.03
_cell_measurement_theta_min 2.19
_cell_volume 549.80(9)
_computing_cell_refinement 'SMART and SAINT (Siemens,1994)'
_computing_data_collection 'SMART (Siemens, 1996)'
_computing_data_reduction 'XPREP in SHELXTL (Siemens, 1994)'
_computing_molecular_graphics SHELXTL
_computing_publication_material SHELXTL
_computing_structure_refinement SHELXTL
_computing_structure_solution SHELXTL
_diffrn_ambient_temperature 293(2)
_diffrn_measured_fraction_theta_full 0.987
_diffrn_measured_fraction_theta_max 0.987
_diffrn_measurement_device_type 'Bruker SMART CCD area-detector'
_diffrn_measurement_method '\f and \w'
_diffrn_radiation_monochromator graphite
_diffrn_radiation_source 'fine-focus sealed tube'
_diffrn_radiation_type MoK\a
_diffrn_radiation_wavelength 0.71073
_diffrn_reflns_av_R_equivalents 0.0233
_diffrn_reflns_av_sigmaI/netI 0.0311
_diffrn_reflns_limit_h_max 7
_diffrn_reflns_limit_h_min -7
_diffrn_reflns_limit_k_max 11
_diffrn_reflns_limit_k_min -11
_diffrn_reflns_limit_l_max 7
_diffrn_reflns_limit_l_min -11
_diffrn_reflns_number 2896
_diffrn_reflns_theta_full 25.03
_diffrn_reflns_theta_max 25.03
_diffrn_reflns_theta_min 2.19
_diffrn_standards_decay_% stable
_diffrn_standards_number 0
_exptl_absorpt_coefficient_mu 3.933
_exptl_absorpt_correction_T_max 0.533
_exptl_absorpt_correction_T_min 0.348
_exptl_absorpt_correction_type multi-scan
_exptl_absorpt_process_details '(SADABS; Sheldrick, 1996)'
_exptl_crystal_colour colorless
_exptl_crystal_density_diffrn 2.465
_exptl_crystal_density_method 'not measured'
_exptl_crystal_description prism
_exptl_crystal_F_000 388
_exptl_crystal_size_max .30
_exptl_crystal_size_mid .20
_exptl_crystal_size_min .16
_refine_diff_density_max 0.911
_refine_diff_density_min -1.355
_refine_ls_extinction_method none
_refine_ls_goodness_of_fit_ref 0.997
_refine_ls_hydrogen_treatment mixed
_refine_ls_matrix_type full
_refine_ls_number_parameters 193
_refine_ls_number_reflns 1917
_refine_ls_number_restraints 0
_refine_ls_restrained_S_all 0.997
_refine_ls_R_factor_gt 0.0291
_refine_ls_shift/su_max 0.000
_refine_ls_shift/su_mean 0.000
_refine_ls_structure_factor_coef Fsqd
_refine_ls_weighting_details 'calc w = 1/[\s^2^(Fo^2^)+(0.0509P)^2^+2.7076P] where P = (Fo^2^+2Fc^2^)/3'
_refine_ls_weighting_scheme calc
_refine_ls_wR_factor_gt 0.0732
_refine_ls_wR_factor_ref 0.0781
_reflns_number_gt 1793
_reflns_number_total 1917
_reflns_threshold_expression I>2\s(I)
_cod_data_source_file fl6096.cif
_cod_data_source_block I
_cod_depositor_comments
;
The following automatic conversions were performed:
'_symmetry_cell_setting' value 'Triclinic' changed to 'triclinic'
according to '/home/saulius/struct/CIF-dictionaries/cif_core.dic'
dictionary named 'cif_core.dic' version 2.4.1 from 2010-06-29.

Automatic conversion script
Id: cif_fix_enum 1527 2010-12-29 10:47:43Z saulius 

The following automatic conversions were performed:

'_symmetry_cell_setting' value 'Triclinic' changed to 'triclinic'
according to /home/saulius/struct/CIF-dictionaries/cif_core.dic
dictionary named 'cif_core.dic' version 2.4.1 from 2010-06-29.

Automatic conversion script
Id: cif_fix_values 1715 2011-07-08 13:25:40Z adriana 
;
_cod_original_cell_volume 549.80(3)
_cod_database_code 2203593
_cod_database_fobs_code 2203593

loop_
_symmetry_equiv_pos_as_xyz
'x, y, z'
'-x, -y, -z'

loop_
_atom_site_label
_atom_site_fract_x
_atom_site_fract_y
_atom_site_fract_z
_atom_site_U_iso_or_equiv
_atom_site_adp_type
_atom_site_calc_flag
_atom_site_refinement_flags
_atom_site_occupancy
_atom_site_type_symbol
La1 0.34895(4) 0.94035(3) 0.72119(3) 0.01164(13) Uani d . 1 La
O1 0.5887(8) 0.5249(5) 0.8024(5) 0.0295(10) Uani d . 1 O
H1A 0.504(12) 0.571(8) 0.763(7) 0.025(18) Uiso d . 1 H
OW1 0.6630(10) 1.0520(8) 0.7279(7) 0.0440(14) Uani d . 1 O
HW1B 0.765(13) 1.074(8) 0.672(8) 0.03(2) Uiso d . 1 H
HW1A 0.611(12) 1.129(8) 0.717(8) 0.02(2) Uiso d . 1 H
O2 0.6096(7) 0.7535(4) 0.8356(5) 0.0278(10) Uani d . 1 O
O3 0.7329(6) 0.8935(4) 1.0664(4) 0.0233(9) Uani d . 1 O
O4 1.0337(7) 0.8687(4) 0.8843(5) 0.0287(10) Uani d . 1 O
O5 0.3410(6) 1.1289(4) 0.5119(4) 0.0203(8) Uani d . 1 O
O6 0.0455(6) 1.1610(4) 0.6952(4) 0.0173(8) Uani d . 1 O
O7 0.1317(6) 1.8503(4) 0.5613(4) 0.0199(8) Uani d . 1 O
O8 0.3527(6) 1.6773(4) 0.6465(4) 0.0210(8) Uani d . 1 O
C1 0.8378(9) 0.5622(6) 0.9301(6) 0.0151(10) Uani d . 1 C
C2 0.9446(8) 0.6525(5) 0.9860(5) 0.0135(10) Uani d . 1 C
C3 0.1655(8) 1.4606(5) 0.5706(5) 0.0125(10) Uani d . 1 C
H3A 0.2767 1.4344 0.6178 0.015 Uiso calc R 1 H
C4 0.0701(8) 1.3552(5) 0.5332(5) 0.0126(10) Uani d . 1 C
C5 0.1531(8) 1.2036(5) 0.5812(5) 0.0115(10) Uani d . 1 C
C6 0.8976(9) 0.4114(6) 0.9437(6) 0.0166(11) Uani d . 1 C
H6A 0.8291 0.3523 0.9041 0.020 Uiso calc R 1 H
C7 0.6690(9) 0.6235(6) 0.8517(6) 0.0179(11) Uani d . 1 C
C8 0.8969(8) 0.8185(6) 0.9775(5) 0.0144(10) Uani d . 1 C
C9 0.0960(8) 1.6067(5) 0.5379(6) 0.0132(10) Uani d . 1 C
C10 0.1987(8) 1.7184(5) 0.5842(5) 0.0131(10) Uani d . 1 C

loop_
_atom_site_aniso_label
_atom_site_aniso_U_11
_atom_site_aniso_U_22
_atom_site_aniso_U_33
_atom_site_aniso_U_12
_atom_site_aniso_U_13
_atom_site_aniso_U_23
La1 0.01127(18) 0.00827(18) 0.01676(19) -0.00222(12) -0.00620(12) 0.00152(11)
O1 0.035(2) 0.017(2) 0.051(3) -0.0089(19) -0.035(2) 0.008(2)
OW1 0.034(3) 0.063(5) 0.043(3) -0.033(3) -0.006(3) -0.001(3)
O2 0.036(2) 0.016(2) 0.041(2) -0.0022(18) -0.030(2) 0.0027(18)
O3 0.018(2) 0.024(2) 0.028(2) -0.0034(17) -0.0055(17) -0.0041(17)
O4 0.033(2) 0.020(2) 0.031(2) -0.0157(18) 0.0037(19) 0.0052(18)
O5 0.020(2) 0.0115(18) 0.026(2) 0.0025(15) -0.0051(17) 0.0005(15)
O6 0.0157(18) 0.0143(18) 0.0203(19) -0.0009(15) -0.0046(15) 0.0053(15)
O7 0.027(2) 0.0070(18) 0.032(2) -0.0048(15) -0.0192(18) 0.0038(15)
O8 0.024(2) 0.0134(19) 0.032(2) -0.0017(16) -0.0193(18) 0.0002(16)
C1 0.016(3) 0.012(2) 0.018(3) -0.003(2) -0.007(2) 0.001(2)
C2 0.015(2) 0.009(2) 0.017(2) -0.004(2) -0.004(2) 0.0010(19)
C3 0.012(2) 0.009(2) 0.019(2) -0.0006(19) -0.010(2) 0.0023(19)
C4 0.013(2) 0.004(2) 0.020(3) 0.0020(19) -0.006(2) 0.0041(19)
C5 0.011(2) 0.006(2) 0.020(3) 0.0025(19) -0.011(2) -0.0016(19)
C6 0.022(3) 0.012(3) 0.021(3) -0.006(2) -0.012(2) -0.001(2)
C7 0.016(3) 0.016(3) 0.025(3) -0.004(2) -0.010(2) 0.006(2)
C8 0.017(3) 0.013(3) 0.018(3) -0.005(2) -0.012(2) -0.001(2)
C9 0.009(2) 0.010(2) 0.020(3) -0.0007(19) -0.005(2) -0.001(2)
C10 0.015(2) 0.012(3) 0.014(2) -0.004(2) -0.006(2) 0.0005(19)

loop_
_atom_type_symbol
_atom_type_description
_atom_type_scat_dispersion_real
_atom_type_scat_dispersion_imag
_atom_type_scat_source
C C 0.0033 0.0016 'International Tables Vol C Tables 4.2.6.8 and 6.1.1.4'
H H 0.0000 0.0000 'International Tables Vol C Tables 4.2.6.8 and 6.1.1.4'
O O 0.0106 0.0060 'International Tables Vol C Tables 4.2.6.8 and 6.1.1.4'
La La -0.2871 2.4523 'International Tables Vol C Tables 4.2.6.8 and 6.1.1.4'

loop_
_geom_angle_atom_site_label_1
_geom_angle_atom_site_label_2
_geom_angle_atom_site_label_3
_geom_angle_site_symmetry_1
_geom_angle_site_symmetry_3
_geom_angle
_geom_angle_publ_flag
O4 La1 O3 1_455 2_677 77.72(14) yes
O4 La1 OW1 1_455 . 140.14(18) yes
O3 La1 OW1 2_677 . 66.59(18) yes
O4 La1 O5 1_455 2_676 144.77(13) yes
O3 La1 O5 2_677 2_676 136.51(13) yes
OW1 La1 O5 . 2_676 70.31(17) yes
O4 La1 O6 1_455 . 81.64(13) yes
O3 La1 O6 2_677 . 72.51(13) yes
OW1 La1 O6 . . 103.0(2) yes
O5 La1 O6 2_676 . 112.76(11) yes
O4 La1 O2 1_455 . 89.14(15) yes
O3 La1 O2 2_677 . 88.89(13) yes
OW1 La1 O2 . . 73.5(2) yes
O5 La1 O2 2_676 . 84.46(13) yes
O6 La1 O2 . . 160.58(13) yes
O4 La1 O8 1_455 1_545 71.89(14) yes
O3 La1 O8 2_677 1_545 142.69(13) yes
OW1 La1 O8 . 1_545 130.00(19) yes
O5 La1 O8 2_676 1_545 73.38(13) yes
O6 La1 O8 . 1_545 122.39(12) yes
O2 La1 O8 . 1_545 69.81(12) yes
O4 La1 O7 1_455 1_545 73.08(14) yes
O3 La1 O7 2_677 1_545 137.92(13) yes
OW1 La1 O7 . 1_545 146.62(17) yes
O5 La1 O7 2_676 1_545 80.26(12) yes
O6 La1 O7 . 1_545 73.82(12) yes
O2 La1 O7 . 1_545 119.80(12) yes
O8 La1 O7 1_545 1_545 50.01(11) yes
O4 La1 O5 1_455 . 127.32(13) yes
O3 La1 O5 2_677 . 101.14(13) yes
OW1 La1 O5 . . 78.40(18) yes
O5 La1 O5 2_676 . 63.99(13) yes
O6 La1 O5 . . 49.70(12) yes
O2 La1 O5 . . 143.38(13) yes
O8 La1 O5 1_545 . 114.33(12) yes
O7 La1 O5 1_545 . 74.67(12) yes
O4 La1 C10 1_455 1_545 68.23(14) no
O3 La1 C10 2_677 1_545 145.64(13) no
OW1 La1 C10 . 1_545 146.87(19) no
O5 La1 C10 2_676 1_545 77.84(13) no
O6 La1 C10 . 1_545 97.42(13) no
O2 La1 C10 . 1_545 94.93(13) no
O8 La1 C10 1_545 1_545 25.28(13) no
O7 La1 C10 1_545 1_545 24.93(12) no
O5 La1 C10 . 1_545 95.95(13) no
O4 La1 C5 1_455 . 105.03(14) no
O3 La1 C5 2_677 . 85.06(13) no
OW1 La1 C5 . . 89.48(19) no
O5 La1 C5 2_676 . 89.01(13) no
O6 La1 C5 . . 24.57(13) no
O2 La1 C5 . . 162.97(14) no
O8 La1 C5 1_545 . 123.18(12) no
O7 La1 C5 1_545 . 74.25(12) no
O5 La1 C5 . . 25.24(13) no
C10 La1 C5 1_545 . 99.05(13) no
C7 O1 H1A . . 104(5) no
La1 OW1 HW1B . . 138(5) yes
La1 OW1 HW1A . . 99(6) yes
HW1B OW1 HW1A . . 81(7) no
C7 O2 La1 . . 142.3(4) yes
C8 O3 La1 . 2_677 139.0(3) yes
C8 O4 La1 . 1_655 169.9(4) yes
C5 O5 La1 . 2_676 151.3(3) yes
C5 O5 La1 . . 91.6(3) yes
La1 O5 La1 2_676 . 116.01(13) yes
C5 O6 La1 . . 96.6(3) yes
C10 O7 La1 . 1_565 93.9(3) yes
C10 O8 La1 . 1_565 94.0(3) yes
C6 C1 C2 . . 119.5(5) no
C6 C1 C7 . . 119.3(5) no
C2 C1 C7 . . 121.1(5) no
C6 C2 C1 2_767 . 118.4(5) no
C6 C2 C8 2_767 . 116.7(4) no
C1 C2 C8 . . 124.9(5) no
C4 C3 C9 . . 120.6(5) no
C4 C3 H3A . . 119.7 no
C9 C3 H3A . . 119.7 no
C3 C4 C9 . 2_586 120.1(4) no
C3 C4 C5 . . 115.0(4) no
C9 C4 C5 2_586 . 124.8(4) no
O6 C5 O5 . . 121.6(4) no
O6 C5 C4 . . 119.1(4) no
O5 C5 C4 . . 118.9(4) no
O6 C5 La1 . . 58.8(2) no
O5 C5 La1 . . 63.2(3) no
C4 C5 La1 . . 167.3(3) no
C2 C6 C1 2_767 . 122.1(5) no
C2 C6 H6A 2_767 . 119.0 no
C1 C6 H6A . . 119.0 no
O2 C7 O1 . . 123.2(5) no
O2 C7 C1 . . 122.8(5) no
O1 C7 C1 . . 114.0(5) no
O4 C8 O3 . . 124.9(5) no
O4 C8 C2 . . 116.3(5) no
O3 C8 C2 . . 118.7(5) no
C4 C9 C3 2_586 . 119.3(5) no
C4 C9 C10 2_586 . 121.8(4) no
C3 C9 C10 . . 119.0(4) no
O7 C10 O8 . . 121.1(4) no
O7 C10 C9 . . 119.7(4) no
O8 C10 C9 . . 119.2(4) no
O7 C10 La1 . 1_565 61.2(3) no
O8 C10 La1 . 1_565 60.8(3) no
C9 C10 La1 . 1_565 170.8(3) no

loop_
_geom_bond_atom_site_label_1
_geom_bond_atom_site_label_2
_geom_bond_site_symmetry_2
_geom_bond_distance
_geom_bond_publ_flag
La1 O4 1_455 2.439(4) yes
La1 O3 2_677 2.478(4) yes
La1 OW1 . 2.503(5) yes
La1 O5 2_676 2.563(4) yes
La1 O6 . 2.564(4) yes
La1 O2 . 2.579(4) yes
La1 O8 1_545 2.598(4) yes
La1 O7 1_545 2.609(4) yes
La1 O5 . 2.658(4) yes
O1 C7 . 1.317(7) no
O1 H1A . 0.78(7) no
OW1 HW1B . 0.79(8) no
OW1 HW1A . 0.75(7) no
O2 C7 . 1.218(7) no
O3 C8 . 1.250(7) no
O3 La1 2_677 2.478(4) no
O4 C8 . 1.249(7) no
O4 La1 1_655 2.439(4) no
O5 C5 . 1.270(6) no
O5 La1 2_676 2.563(4) no
O6 C5 . 1.246(6) no
O7 C10 . 1.255(6) no
O7 La1 1_565 2.609(4) no
O8 C10 . 1.272(6) no
O8 La1 1_565 2.598(4) no
C1 C6 . 1.399(7) no
C1 C2 . 1.407(7) no
C1 C7 . 1.486(7) no
C2 C6 2_767 1.384(7) no
C2 C8 . 1.531(7) no
C3 C4 . 1.384(7) no
C3 C9 . 1.404(7) no
C3 H3A . 0.9300 no
C4 C9 2_586 1.392(7) no
C4 C5 . 1.515(6) no
C6 C2 2_767 1.384(7) no
C6 H6A . 0.9300 no
C9 C4 2_586 1.392(7) no
C9 C10 . 1.501(7) no

loop_
_geom_hbond_atom_site_label_D
_geom_hbond_atom_site_label_H
_geom_hbond_atom_site_label_A
_geom_hbond_site_symmetry_A
_geom_hbond_distance_DH
_geom_hbond_distance_HA
_geom_hbond_distance_DA
_geom_hbond_angle_DHA
O1 H1A O8 1_545 0.78(7) 1.82(7) 2.592(5) 170(7)
OW1 HW1B O6 1_655 0.79(8) 2.22(8) 2.824(6) 134(7)
OW1 HW1B O7 2_686 0.79(8) 2.32(8) 2.975(7) 141(7)
